data_4028793
loop_
_publ_author_name
'Xionghao Lin'
'Shuai Ji'
'Xue Qiao'
'Hongbo Hu'
'Ni Chen'
'Yinhui Dong'
'Yun Huang'
'Dean Guo'
'Pengfei Tu'
'Min Ye'

_publ_contact_author_name
;
;
_publ_section_title
;
 Density Functional Theory Calculations in Stereochemical Determination of
 Terpecurcumins J-W, Cytotoxic Terpene-Conjugated Curcuminoids from
 Curcuma longa L.
;
_journal_name_full 'Journal of Organic Chemistry'
_journal_page_first 11835
_journal_page_last 11848
_journal_paper_doi 10.1021/jo401859u
_journal_volume 78
_journal_year 2013
_chemical_absolute_configuration ad
_chemical_formula_moiety 'C34 H40 O6'
_chemical_formula_sum 'C34 H40 O6'
_chemical_formula_weight 544.65
_chemical_name_systematic
;
 ? 
;
_space_group_crystal_system monoclinic
_space_group_IT_number 4
_space_group_name_Hall 'P 2yb'
_space_group_name_H-M_alt 'P 1 21 1'
_symmetry_space_group_name_Hall 'P 2yb'
_symmetry_space_group_name_H-M 'P 1 21 1'
_atom_sites_solution_hydrogens geom
_atom_sites_solution_primary direct
_atom_sites_solution_secondary difmap
_audit_creation_date 2013-03-26
_audit_creation_method
;
  Olex2 1.2
  (compiled Dec  5 2012 16:20:19, GUI svn.r4385)
;
_cell_angle_alpha 90.00
_cell_angle_beta 92.382(2)
_cell_angle_gamma 90.00
_cell_formula_units_Z 4
_cell_length_a 9.3544(2)
_cell_length_b 28.8050(7)
_cell_length_c 11.3634(3)
_cell_measurement_reflns_used 6013
_cell_measurement_temperature 180.00(10)
_cell_measurement_theta_max 73.6500
_cell_measurement_theta_min 4.1940
_cell_volume 3059.26(13)
_computing_cell_refinement
;
CrysAlisPro, Agilent Technologies,
Version 1.171.36.28 (release 01-02-2013 CrysAlis171 .NET)
(compiled Feb  1 2013,16:14:44)
;
_computing_data_collection
;
CrysAlisPro, Agilent Technologies,
Version 1.171.36.28 (release 01-02-2013 CrysAlis171 .NET)
(compiled Feb  1 2013,16:14:44)
;
_computing_data_reduction
;
CrysAlisPro, Agilent Technologies,
Version 1.171.36.28 (release 01-02-2013 CrysAlis171 .NET)
(compiled Feb  1 2013,16:14:44)
;
_computing_molecular_graphics
;
O. V. Dolomanov, L. J. Bourhis, R. J. Gildea, J. A. K. Howard and H. Puschmann,
OLEX2: a complete structure solution, refinement and analysis program.
J. Appl. Cryst. (2009). 42, 339-341.
;
_computing_publication_material
;
O. V. Dolomanov, L. J. Bourhis, R. J. Gildea, J. A. K. Howard and H. Puschmann,
OLEX2: a complete structure solution, refinement and analysis program.
J. Appl. Cryst. (2009). 42, 339-341.
;
_computing_structure_refinement
;
XL, G.M. Sheldrick, Acta Cryst.
(2008). A64, 112-122
;
_computing_structure_solution
;
XS, G.M. Sheldrick, Acta Cryst.
(2008). A64, 112-122
;
_diffrn_ambient_temperature 180.00(10)
_diffrn_detector_area_resol_mean 10.3914
_diffrn_measured_fraction_theta_full 0.9953
_diffrn_measured_fraction_theta_max 0.6934
_diffrn_measurement_details
;
  1 omega -114.00  -11.00   1.0000    1.0000
omega____ theta____ kappa____ phi______ frames
    -      -40.6056  -57.0000   90.0000 103

  2 omega  -48.00   36.00   1.0000    1.0000
omega____ theta____ kappa____ phi______ frames
    -      -40.6056   37.0000 -120.0000 84

  3 omega -119.00  -93.00   1.0000    1.0000
omega____ theta____ kappa____ phi______ frames
    -      -61.5000 -125.0000 -150.0000 26

  4 omega -108.00  -73.00   1.0000    1.0000
omega____ theta____ kappa____ phi______ frames
    -      -61.5000 -125.0000 -180.0000 35

  5 omega   33.00   76.00   1.0000    1.0000
omega____ theta____ kappa____ phi______ frames
    -      107.3775  -30.0000 -180.0000 43

  6 omega   96.00  137.00   1.0000    1.0000
omega____ theta____ kappa____ phi______ frames
    -      107.3775  -61.0000   90.0000 41

  7 omega   34.00  113.00   1.0000    1.0000
omega____ theta____ kappa____ phi______ frames
    -      107.3775  -61.0000  -60.0000 79

  8 omega   36.00   81.00   1.0000    1.0000
omega____ theta____ kappa____ phi______ frames
    -      107.3775  -30.0000    0.0000 45

  9 omega   53.00   78.00   1.0000    1.0000
omega____ theta____ kappa____ phi______ frames
    -      107.3775  -30.0000 -120.0000 25

 10 omega   69.00  108.00   1.0000    1.0000
omega____ theta____ kappa____ phi______ frames
    -      107.3775  -94.0000  120.0000 39

 11 omega   33.00   86.00   1.0000    1.0000
omega____ theta____ kappa____ phi______ frames
    -      107.3775  -61.0000   90.0000 53

 12 omega   77.00  155.00   1.0000    1.0000
omega____ theta____ kappa____ phi______ frames
    -      107.3775   61.0000 -180.0000 78
;
_diffrn_measurement_device_type 'SuperNova, Dual, Cu at zero, Atlas'
_diffrn_measurement_method '\w scans'
_diffrn_orient_matrix_UB_11 -0.0658178000
_diffrn_orient_matrix_UB_12 -0.0462236000
_diffrn_orient_matrix_UB_13 0.0391595000
_diffrn_orient_matrix_UB_21 -0.1483225000
_diffrn_orient_matrix_UB_22 0.0164398000
_diffrn_orient_matrix_UB_23 -0.0470713000
_diffrn_orient_matrix_UB_31 0.0286623000
_diffrn_orient_matrix_UB_32 -0.0212846000
_diffrn_orient_matrix_UB_33 -0.1211457000
_diffrn_radiation_monochromator mirror
_diffrn_radiation_type 'Cu K\a'
_diffrn_radiation_wavelength 1.5418
_diffrn_reflns_av_R_equivalents 0.0295
_diffrn_reflns_av_unetI/netI 0.0387
_diffrn_reflns_limit_h_max 11
_diffrn_reflns_limit_h_min -10
_diffrn_reflns_limit_k_max 21
_diffrn_reflns_limit_k_min -35
_diffrn_reflns_limit_l_max 13
_diffrn_reflns_limit_l_min -14
_diffrn_reflns_number 11980
_diffrn_reflns_theta_full 72.10
_diffrn_reflns_theta_max 72.10
_diffrn_reflns_theta_min 3.07
_diffrn_source 'SuperNova (Cu) x-ray Source'
_exptl_absorpt_coefficient_mu 0.642
_exptl_absorpt_correction_T_max 1.00000
_exptl_absorpt_correction_T_min 0.66499
_exptl_absorpt_correction_type multi-scan
_exptl_absorpt_process_details
;
CrysAlisPro, Agilent Technologies,
Version 1.171.36.28 (release 01-02-2013 CrysAlis171 .NET)
(compiled Feb  1 2013,16:14:44)
empirical absorption correction using spherical harmonics,
 implemented in SCALE3 ABSPACK scaling algorithm.
;
_exptl_crystal_colour
;
;
_exptl_crystal_density_diffrn 1.181
_exptl_crystal_description
;
;
_exptl_crystal_F_000 1166
_exptl_crystal_size_max 0.2
_exptl_crystal_size_mid 0.1
_exptl_crystal_size_min 0.1
_platon_squeeze_details
;
 ?
;
_refine_diff_density_max 1.490
_refine_diff_density_min -0.312
_refine_diff_density_rms 0.059
_refine_ls_abs_structure_details 'Flack H D (1983), Acta Cryst. A39, 876-881'
_refine_ls_abs_structure_Flack 0.09(19)
_refine_ls_extinction_method none
_refine_ls_goodness_of_fit_ref 1.037
_refine_ls_hydrogen_treatment none
_refine_ls_matrix_type full
_refine_ls_number_parameters 734
_refine_ls_number_reflns 8519
_refine_ls_number_restraints 1
_refine_ls_restrained_S_all 1.037
_refine_ls_R_factor_all 0.0605
_refine_ls_R_factor_gt 0.0581
_refine_ls_shift/su_max 0.000
_refine_ls_shift/su_mean 0.000
_refine_ls_structure_factor_coef Fsqd
_refine_ls_weighting_details 'calc w=1/[\s^2^(Fo^2^)+(0.1170P)^2^+0.8744P] where P=(Fo^2^+2Fc^2^)/3'
_refine_ls_weighting_scheme calc
_refine_ls_wR_factor_gt 0.1624
_refine_ls_wR_factor_ref 0.1663
_reflns_number_gt 8019
_reflns_number_total 8519
_reflns_threshold_expression >2sigma(I)
_cod_data_source_file jo401859u_si_002.cif
_cod_data_source_block exp_1368
_cod_original_cell_volume 3059.27(13)
_cod_database_code 4028793
_chemical_oxdiff_formula C34H40O6
_reflns_odcompleteness_completeness 99.53
_reflns_odcompleteness_iscentric 1
_reflns_odcompleteness_theta 66.49
_olex2_refinement_description
;
1. Fixed Uiso
 At 1.2 times of:
  {H6A,H6B} of C6, H7 of C7, H8 of C8, {H9A,H9B} of C9, H10 of C10, H12 of
  C12, H13 of C13, {H28A,H28B} of C28, H56 of C56, H18 of C18, {H4A,H4B} of C4,
  H42 of C42, H47 of C47, H46 of C46, {H61A,H61B} of C61, H64 of C64, H67 of
  C67, H65 of C65, {H38A,H38B} of C38, H30 of C30, H44 of C44, H41 of C41,
  {H40A,H40B} of C40, H33 of C33, {H43A,H43B} of C43, H24 of C24, H21 of C21,
  H19 of C19, H53 of C53, {H27A,H27B} of C27, H34 of C34, H22 of C22, H59 of
  C59, {H62A,H62B} of C62, H58 of C58, H25 of C25, H68 of C68, H52 of C52, H31
  of C31, H55 of C55
 At 1.5 times of:
  {H14A,H14B,H14C} of C14, {H15A,H15B,H15C} of C15, H4 of O4, {H50A,H50B,
  H50C} of C50, {H49A,H49B,H49C} of C49, H10A of O10, H9 of O9, H3 of O3, {H48A,
  H48B,H48C} of C48, H6 of O6, {H16A,H16B,H16C} of C16, {H51A,H51B,H51C} of C51,
   {H17A,H17B,H17C} of C17
2.a Ternary CH refined with riding coordinates:
 C7(H7), C8(H8), C10(H10), C13(H13), C41(H41), C42(H42), C44(H44), C47(H47)
2.b Secondary CH2 refined with riding coordinates:
 C4(H4A,H4B), C6(H6A,H6B), C9(H9A,H9B), C27(H27A,H27B), C28(H28A,H28B),
 C38(H38A,H38B), C40(H40A,H40B), C43(H43A,H43B), C61(H61A,H61B), C62(H62A,H62B)
2.c Aromatic/amide H refined with riding coordinates:
 C12(H12), C18(H18), C19(H19), C21(H21), C22(H22), C24(H24), C25(H25),
 C30(H30), C31(H31), C33(H33), C34(H34), C46(H46), C52(H52), C53(H53), C55(H55),
  C56(H56), C58(H58), C59(H59), C64(H64), C65(H65), C67(H67), C68(H68)
2.d Idealised Me refined as rotating group:
 C14(H14A,H14B,H14C), C15(H15A,H15B,H15C), C16(H16A,H16B,H16C), C17(H17A,H17B,
 H17C), C48(H48A,H48B,H48C), C49(H49A,H49B,H49C), C50(H50A,H50B,H50C), C51(H51A,
 H51B,H51C)
2.e Idealised tetrahedral OH refined as rotating group:
 O3(H3), O4(H4), O6(H6), O9(H9), O10(H10A)
;

loop_
_space_group_symop_id
_space_group_symop_operation_xyz
1 'x, y, z'
2 '-x, y+1/2, -z'

loop_
_atom_site_label
_atom_site_type_symbol
_atom_site_fract_x
_atom_site_fract_y
_atom_site_fract_z
_atom_site_U_iso_or_equiv
_atom_site_adp_type
_atom_site_occupancy
_atom_site_symmetry_multiplicity
_atom_site_calc_flag
_atom_site_refinement_flags
C1 C 0.5392(3) 0.21085(10) 0.7370(3) 0.0276(6) Uani 1 1 d .
C2 C 0.4768(3) 0.21124(11) 0.6270(3) 0.0276(6) Uani 1 1 d .
C3 C 0.3597(3) 0.17685(12) 0.5875(3) 0.0316(6) Uani 1 1 d .
C4 C 0.3369(3) 0.14258(11) 0.6868(3) 0.0305(6) Uani 1 1 d .
H4A H 0.2389 0.1297 0.6768 0.037 Uiso 1 1 calc R
H4B H 0.4047 0.1165 0.6789 0.037 Uiso 1 1 calc R
C5 C 0.3555(3) 0.16198(11) 0.8104(3) 0.0287(6) Uani 1 1 d .
C6 C 0.3457(3) 0.12455(12) 0.9038(3) 0.0323(6) Uani 1 1 d .
H6A H 0.4298 0.1039 0.8994 0.039 Uiso 1 1 calc R
H6B H 0.2592 0.1056 0.8859 0.039 Uiso 1 1 calc R
C7 C 0.3392(3) 0.14308(12) 1.0291(3) 0.0334(6) Uani 1 1 d .
H7 H 0.4325 0.1583 1.0514 0.040 Uiso 1 1 calc R
C8 C 0.2201(3) 0.17937(12) 1.0334(3) 0.0323(7) Uani 1 1 d .
H8 H 0.1266 0.1631 1.0189 0.039 Uiso 1 1 calc R
C9 C 0.2139(4) 0.20505(15) 1.1514(3) 0.0422(8) Uani 1 1 d .
H9A H 0.1321 0.2268 1.1478 0.051 Uiso 1 1 calc R
H9B H 0.1974 0.1823 1.2146 0.051 Uiso 1 1 calc R
C10 C 0.3487(4) 0.23161(16) 1.1816(3) 0.0464(9) Uani 1 1 d .
H10 H 0.4254 0.2091 1.2068 0.056 Uiso 1 1 calc R
C11 C 0.3992(4) 0.25926(14) 1.0786(3) 0.0441(8) Uani 1 1 d .
C12 C 0.3485(4) 0.25127(12) 0.9690(3) 0.0395(7) Uani 1 1 d .
H12 H 0.3871 0.2687 0.9069 0.047 Uiso 1 1 calc R
C13 C 0.2336(3) 0.21620(11) 0.9379(2) 0.0307(6) Uani 1 1 d .
H13 H 0.1410 0.2336 0.9337 0.037 Uiso 1 1 calc R
C14 C 0.2218(3) 0.20345(15) 0.5535(3) 0.0422(8) Uani 1 1 d .
H14A H 0.1453 0.1813 0.5327 0.063 Uiso 1 1 calc R
H14B H 0.2383 0.2236 0.4859 0.063 Uiso 1 1 calc R
H14C H 0.1937 0.2224 0.6203 0.063 Uiso 1 1 calc R
C15 C 0.4037(4) 0.14808(14) 0.4791(3) 0.0444(8) Uani 1 1 d .
H15A H 0.4996 0.1352 0.4944 0.067 Uiso 1 1 calc R
H15B H 0.4040 0.1682 0.4096 0.067 Uiso 1 1 calc R
H15C H 0.3352 0.1227 0.4651 0.067 Uiso 1 1 calc R
C16 C 0.3140(4) 0.10327(14) 1.1152(3) 0.0446(8) Uani 1 1 d .
H16A H 0.3249 0.1148 1.1962 0.067 Uiso 1 1 calc R
H16B H 0.3840 0.0786 1.1032 0.067 Uiso 1 1 calc R
H16C H 0.2171 0.0910 1.1014 0.067 Uiso 1 1 calc R
C17 C 0.5119(5) 0.2955(2) 1.1081(5) 0.0726(15) Uani 1 1 d .
H17A H 0.5365 0.3119 1.0360 0.109 Uiso 1 1 calc R
H17B H 0.5975 0.2805 1.1428 0.109 Uiso 1 1 calc R
H17C H 0.4747 0.3178 1.1644 0.109 Uiso 1 1 calc R
C18 C 0.6637(3) 0.23922(12) 0.7704(3) 0.0340(7) Uani 1 1 d .
H18 H 0.7093 0.2550 0.7088 0.041 Uiso 1 1 calc R
C19 C 0.7191(3) 0.24505(12) 0.8787(3) 0.0367(7) Uani 1 1 d .
H19 H 0.6753 0.2284 0.9398 0.044 Uiso 1 1 calc R
C20 C 0.8395(4) 0.27421(13) 0.9129(3) 0.0402(7) Uani 1 1 d .
C21 C 0.9231(4) 0.29729(16) 0.8340(3) 0.0494(9) Uani 1 1 d .
H21 H 0.9053 0.2926 0.7520 0.059 Uiso 1 1 calc R
C22 C 1.0330(5) 0.32727(16) 0.8718(4) 0.0537(10) Uani 1 1 d .
H22 H 1.0882 0.3428 0.8156 0.064 Uiso 1 1 calc R
C23 C 1.0615(4) 0.33436(14) 0.9896(3) 0.0440(8) Uani 1 1 d .
C24 C 0.9807(4) 0.31156(14) 1.0711(3) 0.0429(8) Uani 1 1 d .
H24 H 0.9996 0.3164 1.1530 0.052 Uiso 1 1 calc R
C25 C 0.8725(3) 0.28173(13) 1.0331(3) 0.0402(7) Uani 1 1 d .
H25 H 0.8190 0.2659 1.0898 0.048 Uiso 1 1 calc R
C26 C 0.5144(3) 0.24763(12) 0.5415(3) 0.0314(6) Uani 1 1 d .
C27 C 0.4977(3) 0.29849(11) 0.5755(3) 0.0354(7) Uani 1 1 d .
H27A H 0.3944 0.3054 0.5802 0.042 Uiso 1 1 calc R
H27B H 0.5424 0.3031 0.6552 0.042 Uiso 1 1 calc R
C28 C 0.5626(4) 0.33337(12) 0.4922(3) 0.0398(7) Uani 1 1 d .
H28A H 0.5341 0.3245 0.4104 0.048 Uiso 1 1 calc R
H28B H 0.5204 0.3642 0.5071 0.048 Uiso 1 1 calc R
C29 C 0.7233(4) 0.33797(12) 0.5009(3) 0.0383(7) Uani 1 1 d .
C30 C 0.8122(4) 0.30645(14) 0.4474(4) 0.0517(10) Uani 1 1 d .
H30 H 0.7709 0.2804 0.4076 0.062 Uiso 1 1 calc R
C31 C 0.9601(4) 0.31194(17) 0.4503(4) 0.0574(11) Uani 1 1 d .
H31 H 1.0189 0.2895 0.4148 0.069 Uiso 1 1 calc R
C32 C 1.0211(4) 0.35070(16) 0.5057(4) 0.0502(9) Uani 1 1 d .
C33 C 0.9340(4) 0.38278(15) 0.5582(4) 0.0504(9) Uani 1 1 d .
H33 H 0.9747 0.4094 0.5959 0.060 Uiso 1 1 calc R
C34 C 0.7874(4) 0.37600(14) 0.5555(3) 0.0441(8) Uani 1 1 d .
H34 H 0.7289 0.3982 0.5924 0.053 Uiso 1 1 calc R
C35 C 0.9642(3) 0.56700(11) 0.4203(3) 0.0281(6) Uani 1 1 d .
C36 C 1.0305(3) 0.56664(12) 0.3161(3) 0.0303(6) Uani 1 1 d .
C37 C 1.1417(3) 0.60321(13) 0.2849(3) 0.0336(7) Uani 1 1 d .
C38 C 1.1594(3) 0.63801(12) 0.3875(3) 0.0336(7) Uani 1 1 d .
H38A H 1.2556 0.6522 0.3853 0.040 Uiso 1 1 calc R
H38B H 1.0881 0.6631 0.3753 0.040 Uiso 1 1 calc R
C39 C 1.1418(3) 0.61709(11) 0.5085(3) 0.0299(6) Uani 1 1 d .
C40 C 1.1494(3) 0.65361(12) 0.6049(3) 0.0353(7) Uani 1 1 d .
H40A H 1.0637 0.6737 0.5965 0.042 Uiso 1 1 calc R
H40B H 1.2344 0.6734 0.5939 0.042 Uiso 1 1 calc R
C41 C 1.1582(3) 0.63374(12) 0.7290(3) 0.0344(7) Uani 1 1 d .
H41 H 1.0673 0.6168 0.7434 0.041 Uiso 1 1 calc R
C42 C 1.2842(3) 0.59877(12) 0.7376(3) 0.0311(6) Uani 1 1 d .
H42 H 1.3750 0.6163 0.7268 0.037 Uiso 1 1 calc R
C43 C 1.2980(3) 0.57270(14) 0.8551(3) 0.0372(7) Uani 1 1 d .
H43A H 1.3815 0.5516 0.8541 0.045 Uiso 1 1 calc R
H43B H 1.3153 0.5953 0.9197 0.045 Uiso 1 1 calc R
C44 C 1.1650(4) 0.54465(14) 0.8788(3) 0.0384(7) Uani 1 1 d .
H44 H 1.0884 0.5665 0.9025 0.046 Uiso 1 1 calc R
C45 C 1.1100(3) 0.51770(12) 0.7731(3) 0.0323(6) Uani 1 1 d .
C46 C 1.1555(3) 0.52729(11) 0.6656(3) 0.0306(6) Uani 1 1 d .
H46 H 1.1134 0.5106 0.6010 0.037 Uiso 1 1 calc R
C47 C 1.2684(3) 0.56255(12) 0.6397(2) 0.0294(6) Uani 1 1 d .
H47 H 1.3612 0.5453 0.6395 0.035 Uiso 1 1 calc R
C48 C 1.0921(4) 0.63171(15) 0.1755(3) 0.0460(9) Uani 1 1 d .
H48A H 1.0845 0.6113 0.1065 0.069 Uiso 1 1 calc R
H48B H 1.1618 0.6563 0.1617 0.069 Uiso 1 1 calc R
H48C H 0.9985 0.6456 0.1887 0.069 Uiso 1 1 calc R
C49 C 1.2853(3) 0.57951(15) 0.2608(3) 0.0419(8) Uani 1 1 d .
H49A H 1.3194 0.5625 0.3311 0.063 Uiso 1 1 calc R
H49B H 1.3559 0.6031 0.2412 0.063 Uiso 1 1 calc R
H49C H 1.2719 0.5579 0.1947 0.063 Uiso 1 1 calc R
C50 C 1.1768(4) 0.67273(15) 0.8194(4) 0.0502(9) Uani 1 1 d .
H50A H 1.2685 0.6883 0.8092 0.075 Uiso 1 1 calc R
H50B H 1.1750 0.6597 0.8990 0.075 Uiso 1 1 calc R
H50C H 1.0987 0.6952 0.8081 0.075 Uiso 1 1 calc R
C51 C 0.9997(4) 0.48110(14) 0.7956(3) 0.0453(8) Uani 1 1 d .
H51A H 0.9505 0.4724 0.7210 0.068 Uiso 1 1 calc R
H51B H 0.9299 0.4933 0.8496 0.068 Uiso 1 1 calc R
H51C H 1.0467 0.4537 0.8308 0.068 Uiso 1 1 calc R
C52 C 0.8380(3) 0.53894(11) 0.4426(3) 0.0276(6) Uani 1 1 d .
H52 H 0.7949 0.5224 0.3780 0.033 Uiso 1 1 calc R
C53 C 0.7782(3) 0.53473(11) 0.5481(3) 0.0291(6) Uani 1 1 d .
H53 H 0.8218 0.5511 0.6128 0.035 Uiso 1 1 calc R
C54 C 0.6518(3) 0.50701(11) 0.5703(3) 0.0291(6) Uani 1 1 d .
C55 C 0.5575(3) 0.49000(12) 0.4810(3) 0.0331(7) Uani 1 1 d .
H55 H 0.5729 0.4980 0.4014 0.040 Uiso 1 1 calc R
C56 C 0.4431(3) 0.46193(12) 0.5062(3) 0.0350(7) Uani 1 1 d .
H56 H 0.3809 0.4510 0.4440 0.042 Uiso 1 1 calc R
C57 C 0.4180(3) 0.44947(12) 0.6228(3) 0.0334(6) Uani 1 1 d .
C58 C 0.5080(3) 0.46699(12) 0.7126(3) 0.0355(7) Uani 1 1 d .
H58 H 0.4915 0.4593 0.7923 0.043 Uiso 1 1 calc R
C59 C 0.6223(3) 0.49572(12) 0.6865(3) 0.0333(7) Uani 1 1 d .
H59 H 0.6815 0.5079 0.7490 0.040 Uiso 1 1 calc R
C60 C 1.0017(3) 0.52985(13) 0.2283(3) 0.0345(7) Uani 1 1 d .
C61 C 1.0124(3) 0.47926(13) 0.2661(3) 0.0387(7) Uani 1 1 d .
H61A H 0.9672 0.4758 0.3428 0.046 Uiso 1 1 calc R
H61B H 1.1147 0.4710 0.2779 0.046 Uiso 1 1 calc R
C62 C 0.9417(4) 0.44472(14) 0.1780(3) 0.0438(8) Uani 1 1 d .
H62A H 0.9790 0.4505 0.0991 0.053 Uiso 1 1 calc R
H62B H 0.9697 0.4128 0.2017 0.053 Uiso 1 1 calc R
C63 C 0.7797(4) 0.44770(12) 0.1696(3) 0.0378(7) Uani 1 1 d .
C64 C 0.7079(4) 0.48040(16) 0.1014(4) 0.0553(10) Uani 1 1 d .
H64 H 0.7622 0.5024 0.0598 0.066 Uiso 1 1 calc R
C65 C 0.5605(5) 0.48252(19) 0.0908(5) 0.0704(14) Uani 1 1 d .
H65 H 0.5154 0.5058 0.0432 0.085 Uiso 1 1 calc R
C66 C 0.4799(5) 0.45133(17) 0.1484(5) 0.0637(13) Uani 1 1 d .
C67 C 0.5482(5) 0.41879(19) 0.2223(4) 0.0685(15) Uani 1 1 d .
H67 H 0.4925 0.3979 0.2662 0.082 Uiso 1 1 calc R
C68 C 0.6977(5) 0.41651(14) 0.2326(3) 0.0476(9) Uani 1 1 d .
H68 H 0.7432 0.3939 0.2821 0.057 Uiso 1 1 calc R
O1 O 0.4978(2) 0.18181(8) 0.82494(17) 0.0298(4) Uani 1 1 d .
O2 O 0.2513(2) 0.19672(8) 0.82247(17) 0.0301(4) Uani 1 1 d .
O3 O 0.3214(3) 0.26181(12) 1.2785(2) 0.0584(8) Uani 1 1 d .
H3 H 0.3890 0.2598 1.3293 0.088 Uiso 1 1 calc R
O4 O 1.1681(3) 0.36407(12) 1.0245(3) 0.0566(7) Uani 1 1 d .
H4 H 1.2164 0.3711 0.9664 0.085 Uiso 1 1 calc R
O5 O 0.5409(3) 0.23798(9) 0.43933(19) 0.0408(5) Uani 1 1 d .
O6 O 1.1673(3) 0.35627(13) 0.4999(3) 0.0669(9) Uani 1 1 d .
H6 H 1.1967 0.3744 0.5534 0.100 Uiso 1 1 calc R
O7 O 1.0007(2) 0.59628(8) 0.51142(17) 0.0287(4) Uani 1 1 d .
O8 O 1.2479(2) 0.58274(8) 0.52456(17) 0.0297(4) Uani 1 1 d .
O9 O 1.1980(3) 0.51394(12) 0.9755(2) 0.0552(7) Uani 1 1 d .
H9 H 1.2696 0.4977 0.9603 0.083 Uiso 1 1 calc R
O10 O 0.3087(3) 0.42016(10) 0.6440(2) 0.0432(6) Uani 1 1 d .
H10A H 0.3231 0.4076 0.7101 0.065 Uiso 1 1 calc R
O11 O 0.9883(3) 0.53881(11) 0.1235(2) 0.0548(7) Uani 1 1 d .
O12 O 0.3340(3) 0.45139(16) 0.1414(5) 0.1063(18) Uani 1 1 d .

loop_
_atom_site_aniso_label
_atom_site_aniso_U_11
_atom_site_aniso_U_22
_atom_site_aniso_U_33
_atom_site_aniso_U_23
_atom_site_aniso_U_13
_atom_site_aniso_U_12
C1 0.0272(13) 0.0228(14) 0.0329(14) -0.0037(11) 0.0004(11) 0.0000(11)
C2 0.0243(12) 0.0262(14) 0.0325(13) -0.0023(12) 0.0026(10) -0.0035(11)
C3 0.0327(14) 0.0341(17) 0.0279(13) -0.0064(13) 0.0004(11) -0.0092(13)
C4 0.0329(14) 0.0277(15) 0.0310(14) -0.0047(12) 0.0014(11) -0.0083(12)
C5 0.0290(13) 0.0261(14) 0.0307(14) -0.0006(12) -0.0018(11) -0.0052(12)
C6 0.0336(14) 0.0262(15) 0.0369(15) 0.0017(13) 0.0009(12) 0.0006(12)
C7 0.0336(14) 0.0345(17) 0.0318(14) 0.0021(13) -0.0020(11) 0.0007(13)
C8 0.0316(14) 0.0365(17) 0.0286(14) 0.0004(13) 0.0000(11) 0.0031(13)
C9 0.0459(18) 0.050(2) 0.0312(15) -0.0035(15) 0.0029(13) 0.0059(16)
C10 0.0509(19) 0.052(2) 0.0353(16) -0.0138(16) -0.0067(14) 0.0150(17)
C11 0.0364(16) 0.047(2) 0.0497(19) -0.0178(17) 0.0045(14) -0.0005(15)
C12 0.0436(17) 0.0314(17) 0.0442(17) -0.0088(15) 0.0106(14) -0.0021(14)
C13 0.0351(14) 0.0296(16) 0.0273(13) -0.0007(12) 0.0006(11) 0.0033(12)
C14 0.0305(15) 0.059(2) 0.0361(15) 0.0061(16) -0.0062(12) -0.0079(16)
C15 0.061(2) 0.041(2) 0.0318(15) -0.0118(15) 0.0082(14) -0.0170(17)
C16 0.0484(19) 0.043(2) 0.0426(18) 0.0106(16) 0.0012(15) 0.0025(16)
C17 0.061(3) 0.080(4) 0.078(3) -0.040(3) 0.024(2) -0.024(3)
C18 0.0284(13) 0.0301(16) 0.0430(16) -0.0035(14) -0.0034(12) 0.0004(13)
C19 0.0397(16) 0.0317(17) 0.0385(16) 0.0013(14) -0.0006(13) 0.0005(14)
C20 0.0415(17) 0.0353(18) 0.0435(18) 0.0014(15) -0.0032(14) 0.0008(15)
C21 0.052(2) 0.058(2) 0.0380(18) 0.0023(17) -0.0074(15) -0.0135(19)
C22 0.055(2) 0.056(3) 0.049(2) 0.0051(19) -0.0062(17) -0.022(2)
C23 0.0369(16) 0.0388(19) 0.055(2) -0.0015(16) -0.0086(15) -0.0078(15)
C24 0.0432(18) 0.0404(19) 0.0444(18) 0.0011(15) -0.0079(14) -0.0015(16)
C25 0.0368(16) 0.0372(18) 0.0459(18) 0.0063(15) -0.0059(13) 0.0005(15)
C26 0.0280(13) 0.0301(16) 0.0360(15) -0.0003(13) -0.0013(11) -0.0012(12)
C27 0.0341(15) 0.0295(16) 0.0426(17) 0.0013(14) 0.0020(12) 0.0013(13)
C28 0.0397(17) 0.0266(16) 0.0527(19) 0.0068(14) -0.0036(14) -0.0009(14)
C29 0.0451(17) 0.0270(16) 0.0431(16) 0.0046(14) 0.0054(14) -0.0010(14)
C30 0.0437(19) 0.038(2) 0.074(3) -0.0173(19) 0.0112(18) -0.0118(16)
C31 0.048(2) 0.048(2) 0.077(3) -0.021(2) 0.0157(19) -0.0106(19)
C32 0.0422(19) 0.047(2) 0.062(2) -0.0137(19) 0.0133(17) -0.0107(17)
C33 0.053(2) 0.044(2) 0.055(2) -0.0167(18) 0.0099(16) -0.0109(18)
C34 0.0487(19) 0.0381(19) 0.0458(18) -0.0086(16) 0.0047(15) -0.0002(16)
C35 0.0280(13) 0.0239(14) 0.0324(14) 0.0054(12) 0.0013(11) -0.0021(11)
C36 0.0266(13) 0.0327(16) 0.0317(14) 0.0056(12) 0.0003(11) -0.0044(12)
C37 0.0281(13) 0.0399(18) 0.0331(15) 0.0058(13) 0.0030(11) -0.0075(13)
C38 0.0315(14) 0.0320(17) 0.0369(15) 0.0088(13) -0.0014(12) -0.0038(13)
C39 0.0256(13) 0.0293(15) 0.0346(14) 0.0038(12) 0.0002(11) 0.0002(12)
C40 0.0334(15) 0.0285(16) 0.0437(17) 0.0014(13) -0.0003(13) -0.0002(13)
C41 0.0336(15) 0.0328(17) 0.0371(15) -0.0061(13) 0.0048(12) 0.0000(13)
C42 0.0271(13) 0.0365(17) 0.0300(14) -0.0033(13) 0.0030(11) -0.0002(13)
C43 0.0337(15) 0.050(2) 0.0275(14) -0.0032(14) -0.0037(11) -0.0022(14)
C44 0.0402(16) 0.051(2) 0.0243(13) 0.0014(14) 0.0033(12) -0.0004(15)
C45 0.0334(14) 0.0333(16) 0.0305(14) 0.0035(13) 0.0029(11) 0.0037(13)
C46 0.0351(14) 0.0271(15) 0.0295(13) -0.0017(12) -0.0007(11) 0.0053(13)
C47 0.0274(13) 0.0322(16) 0.0287(13) 0.0020(12) 0.0020(10) 0.0060(12)
C48 0.0500(19) 0.049(2) 0.0384(17) 0.0158(16) -0.0032(14) -0.0130(17)
C49 0.0287(14) 0.058(2) 0.0395(16) -0.0031(16) 0.0052(12) -0.0065(15)
C50 0.051(2) 0.045(2) 0.054(2) -0.0209(19) 0.0075(16) -0.0035(17)
C51 0.054(2) 0.041(2) 0.0414(17) 0.0070(16) 0.0024(15) -0.0054(17)
C52 0.0267(13) 0.0254(14) 0.0307(13) 0.0003(11) 0.0014(10) -0.0005(11)
C53 0.0291(13) 0.0246(14) 0.0341(14) -0.0003(12) 0.0046(11) -0.0007(12)
C54 0.0297(13) 0.0246(15) 0.0334(14) 0.0011(12) 0.0046(11) 0.0015(12)
C55 0.0348(15) 0.0338(17) 0.0312(14) 0.0016(13) 0.0072(12) -0.0017(13)
C56 0.0348(15) 0.0322(17) 0.0381(16) -0.0044(13) 0.0041(12) -0.0037(13)
C57 0.0332(14) 0.0276(16) 0.0400(16) -0.0031(13) 0.0097(12) -0.0016(13)
C58 0.0326(15) 0.0380(17) 0.0366(15) 0.0006(14) 0.0105(12) -0.0039(13)
C59 0.0320(14) 0.0365(17) 0.0319(14) 0.0013(13) 0.0061(11) -0.0042(13)
C60 0.0292(13) 0.0433(19) 0.0316(14) 0.0010(14) 0.0075(11) -0.0050(14)
C61 0.0341(15) 0.0407(19) 0.0411(16) -0.0042(15) 0.0010(12) 0.0071(15)
C62 0.0402(17) 0.041(2) 0.0498(19) -0.0072(17) 0.0029(14) 0.0068(16)
C63 0.0400(17) 0.0296(17) 0.0441(17) -0.0069(14) 0.0054(13) -0.0057(14)
C64 0.043(2) 0.043(2) 0.079(3) 0.012(2) -0.0042(18) -0.0100(17)
C65 0.046(2) 0.053(3) 0.110(4) 0.004(3) -0.014(2) -0.003(2)
C66 0.042(2) 0.047(2) 0.103(4) -0.021(3) 0.014(2) -0.0038(19)
C67 0.075(3) 0.063(3) 0.071(3) -0.032(2) 0.040(2) -0.041(3)
C68 0.070(2) 0.0347(19) 0.0391(17) -0.0022(15) 0.0108(16) -0.0120(18)
O1 0.0307(10) 0.0293(11) 0.0291(10) -0.0030(8) -0.0017(8) -0.0048(9)
O2 0.0330(10) 0.0309(11) 0.0260(9) -0.0008(8) -0.0018(8) 0.0027(9)
O3 0.0763(19) 0.0620(19) 0.0362(13) -0.0209(13) -0.0070(12) 0.0107(16)
O4 0.0533(15) 0.0606(19) 0.0553(16) -0.0085(14) -0.0047(12) -0.0244(15)
O5 0.0511(13) 0.0381(13) 0.0336(11) -0.0020(10) 0.0042(9) -0.0107(11)
O6 0.0451(15) 0.073(2) 0.084(2) -0.0339(19) 0.0175(14) -0.0174(15)
O7 0.0292(9) 0.0291(11) 0.0280(9) 0.0018(8) 0.0026(7) -0.0014(8)
O8 0.0282(9) 0.0331(12) 0.0279(9) 0.0042(9) 0.0038(7) 0.0052(9)
O9 0.0580(16) 0.072(2) 0.0353(12) 0.0141(13) -0.0028(11) -0.0046(15)
O10 0.0389(12) 0.0408(14) 0.0507(14) 0.0009(12) 0.0118(10) -0.0122(11)
O11 0.0710(17) 0.0659(19) 0.0278(11) 0.0030(12) 0.0071(11) -0.0278(15)
O12 0.0378(16) 0.084(3) 0.199(5) -0.059(3) 0.025(2) -0.0124(18)

loop_
_atom_type_symbol
_atom_type_description
_atom_type_scat_dispersion_real
_atom_type_scat_dispersion_imag
_atom_type_scat_source
C C 0.0181 0.0091 'International Tables Vol C Tables 4.2.6.8 and 6.1.1.4'
H H 0.0000 0.0000 'International Tables Vol C Tables 4.2.6.8 and 6.1.1.4'
O O 0.0492 0.0322 'International Tables Vol C Tables 4.2.6.8 and 6.1.1.4'

loop_
_geom_angle_atom_site_label_1
_geom_angle_atom_site_label_2
_geom_angle_atom_site_label_3
_geom_angle
C2 C1 C18 122.8(3)
C2 C1 O1 123.6(3)
O1 C1 C18 113.5(2)
C1 C2 C3 122.7(3)
C1 C2 C26 120.3(3)
C26 C2 C3 116.9(2)
C2 C3 C14 109.6(3)
C2 C3 C15 111.6(3)
C4 C3 C2 108.9(2)
C4 C3 C14 111.6(3)
C4 C3 C15 107.0(3)
C14 C3 C15 108.3(3)
C3 C4 H4A 108.3
C3 C4 H4B 108.3
H4A C4 H4B 107.4
C5 C4 C3 115.7(3)
C5 C4 H4A 108.3
C5 C4 H4B 108.3
C4 C5 C6 112.2(3)
O1 C5 C4 108.7(2)
O1 C5 C6 106.4(2)
O2 C5 C4 107.4(2)
O2 C5 C6 112.0(2)
O2 C5 O1 110.2(2)
C5 C6 H6A 108.7
C5 C6 H6B 108.7
C5 C6 C7 114.2(3)
H6A C6 H6B 107.6
C7 C6 H6A 108.7
C7 C6 H6B 108.7
C6 C7 H7 108.8
C6 C7 C8 109.1(2)
C6 C7 C16 110.4(3)
C8 C7 H7 108.8
C8 C7 C16 111.1(3)
C16 C7 H7 108.8
C7 C8 H8 107.9
C7 C8 C9 114.3(3)
C9 C8 H8 107.9
C13 C8 C7 111.7(2)
C13 C8 H8 107.9
C13 C8 C9 107.1(3)
C8 C9 H9A 109.1
C8 C9 H9B 109.1
H9A C9 H9B 107.8
C10 C9 C8 112.5(3)
C10 C9 H9A 109.1
C10 C9 H9B 109.1
C9 C10 H10 108.7
C9 C10 C11 112.3(3)
C11 C10 H10 108.7
O3 C10 C9 108.0(3)
O3 C10 H10 108.7
O3 C10 C11 110.3(3)
C10 C11 C17 115.6(4)
C12 C11 C10 121.5(3)
C12 C11 C17 122.9(4)
C11 C12 H12 118.0
C11 C12 C13 123.9(3)
C13 C12 H12 118.0
C8 C13 H13 106.5
C12 C13 C8 112.2(3)
C12 C13 H13 106.5
O2 C13 C8 113.1(3)
O2 C13 C12 111.5(2)
O2 C13 H13 106.5
C3 C14 H14A 109.5
C3 C14 H14B 109.5
C3 C14 H14C 109.5
H14A C14 H14B 109.5
H14A C14 H14C 109.5
H14B C14 H14C 109.5
C3 C15 H15A 109.5
C3 C15 H15B 109.5
C3 C15 H15C 109.5
H15A C15 H15B 109.5
H15A C15 H15C 109.5
H15B C15 H15C 109.5
C7 C16 H16A 109.5
C7 C16 H16B 109.5
C7 C16 H16C 109.5
H16A C16 H16B 109.5
H16A C16 H16C 109.5
H16B C16 H16C 109.5
C11 C17 H17A 109.5
C11 C17 H17B 109.5
C11 C17 H17C 109.5
H17A C17 H17B 109.5
H17A C17 H17C 109.5
H17B C17 H17C 109.5
C1 C18 H18 117.0
C19 C18 C1 126.1(3)
C19 C18 H18 117.0
C18 C19 H19 116.8
C18 C19 C20 126.4(3)
C20 C19 H19 116.8
C21 C20 C19 124.0(3)
C21 C20 C25 116.6(3)
C25 C20 C19 119.3(3)
C20 C21 H21 119.1
C20 C21 C22 121.8(4)
C22 C21 H21 119.1
C21 C22 H22 119.9
C23 C22 C21 120.2(4)
C23 C22 H22 119.9
C22 C23 C24 119.6(3)
O4 C23 C22 119.3(4)
O4 C23 C24 121.1(3)
C23 C24 H24 120.1
C25 C24 C23 119.8(3)
C25 C24 H24 120.1
C20 C25 H25 119.0
C24 C25 C20 121.9(3)
C24 C25 H25 119.0
C2 C26 C27 119.0(3)
O5 C26 C2 121.5(3)
O5 C26 C27 118.9(3)
C26 C27 H27A 108.4
C26 C27 H27B 108.4
H27A C27 H27B 107.5
C28 C27 C26 115.4(3)
C28 C27 H27A 108.4
C28 C27 H27B 108.4
C27 C28 H28A 108.3
C27 C28 H28B 108.3
H28A C28 H28B 107.4
C29 C28 C27 116.0(3)
C29 C28 H28A 108.3
C29 C28 H28B 108.3
C30 C29 C28 121.8(3)
C34 C29 C28 120.7(3)
C34 C29 C30 117.3(3)
C29 C30 H30 119.1
C29 C30 C31 121.9(4)
C31 C30 H30 119.1
C30 C31 H31 120.3
C30 C31 C32 119.4(4)
C32 C31 H31 120.3
C33 C32 C31 119.6(4)
O6 C32 C31 117.4(4)
O6 C32 C33 123.0(4)
C32 C33 H33 120.1
C32 C33 C34 119.8(4)
C34 C33 H33 120.1
C29 C34 C33 122.1(4)
C29 C34 H34 118.9
C33 C34 H34 118.9
C36 C35 C52 123.2(3)
C36 C35 O7 123.7(3)
O7 C35 C52 112.8(2)
C35 C36 C37 122.3(3)
C35 C36 C60 121.3(3)
C60 C36 C37 116.4(3)
C36 C37 C38 109.0(2)
C36 C37 C48 111.6(3)
C36 C37 C49 110.0(3)
C38 C37 C48 106.4(3)
C38 C37 C49 110.8(3)
C49 C37 C48 109.1(3)
C37 C38 H38A 108.6
C37 C38 H38B 108.6
H38A C38 H38B 107.6
C39 C38 C37 114.5(3)
C39 C38 H38A 108.6
C39 C38 H38B 108.6
C38 C39 C40 112.0(3)
O7 C39 C38 108.5(2)
O7 C39 C40 106.6(2)
O8 C39 C38 107.1(2)
O8 C39 C40 112.5(2)
O8 C39 O7 110.1(2)
C39 C40 H40A 108.7
C39 C40 H40B 108.7
C39 C40 C41 114.0(3)
H40A C40 H40B 107.6
C41 C40 H40A 108.7
C41 C40 H40B 108.7
C40 C41 H41 108.8
C40 C41 C42 108.3(3)
C40 C41 C50 110.3(3)
C42 C41 H41 108.8
C50 C41 H41 108.8
C50 C41 C42 111.7(3)
C41 C42 H42 108.2
C43 C42 C41 114.2(3)
C43 C42 H42 108.2
C47 C42 C41 110.3(2)
C47 C42 H42 108.2
C47 C42 C43 107.6(3)
C42 C43 H43A 109.2
C42 C43 H43B 109.2
H43A C43 H43B 107.9
C44 C43 C42 112.1(2)
C44 C43 H43A 109.2
C44 C43 H43B 109.2
C43 C44 H44 108.4
C45 C44 C43 112.9(3)
C45 C44 H44 108.4
O9 C44 C43 108.3(3)
O9 C44 H44 108.4
O9 C44 C45 110.4(3)
C44 C45 C51 116.2(3)
C46 C45 C44 120.7(3)
C46 C45 C51 123.1(3)
C45 C46 H46 117.6
C45 C46 C47 124.8(3)
C47 C46 H46 117.6
C42 C47 H47 106.4
C46 C47 C42 111.5(2)
C46 C47 H47 106.4
O8 C47 C42 113.1(3)
O8 C47 C46 112.6(2)
O8 C47 H47 106.4
C37 C48 H48A 109.5
C37 C48 H48B 109.5
C37 C48 H48C 109.5
H48A C48 H48B 109.5
H48A C48 H48C 109.5
H48B C48 H48C 109.5
C37 C49 H49A 109.5
C37 C49 H49B 109.5
C37 C49 H49C 109.5
H49A C49 H49B 109.5
H49A C49 H49C 109.5
H49B C49 H49C 109.5
C41 C50 H50A 109.5
C41 C50 H50B 109.5
C41 C50 H50C 109.5
H50A C50 H50B 109.5
H50A C50 H50C 109.5
H50B C50 H50C 109.5
C45 C51 H51A 109.5
C45 C51 H51B 109.5
C45 C51 H51C 109.5
H51A C51 H51B 109.5
H51A C51 H51C 109.5
H51B C51 H51C 109.5
C35 C52 H52 117.6
C53 C52 C35 124.9(3)
C53 C52 H52 117.6
C52 C53 H53 117.5
C52 C53 C54 124.9(3)
C54 C53 H53 117.5
C55 C54 C53 123.7(3)
C59 C54 C53 119.0(3)
C59 C54 C55 117.3(3)
C54 C55 H55 119.2
C56 C55 C54 121.6(3)
C56 C55 H55 119.2
C55 C56 H56 119.8
C55 C56 C57 120.5(3)
C57 C56 H56 119.8
C58 C57 C56 118.7(3)
O10 C57 C56 119.0(3)
O10 C57 C58 122.3(3)
C57 C58 H58 119.8
C57 C58 C59 120.3(3)
C59 C58 H58 119.8
C54 C59 H59 119.2
C58 C59 C54 121.5(3)
C58 C59 H59 119.2
C36 C60 C61 119.3(3)
O11 C60 C36 121.2(3)
O11 C60 C61 118.8(3)
C60 C61 H61A 108.7
C60 C61 H61B 108.7
C60 C61 C62 114.4(3)
H61A C61 H61B 107.6
C62 C61 H61A 108.7
C62 C61 H61B 108.7
C61 C62 H62A 108.8
C61 C62 H62B 108.8
H62A C62 H62B 107.7
C63 C62 C61 113.9(3)
C63 C62 H62A 108.8
C63 C62 H62B 108.8
C64 C63 C62 122.5(3)
C64 C63 C68 117.6(4)
C68 C63 C62 120.0(4)
C63 C64 H64 118.6
C63 C64 C65 122.8(4)
C65 C64 H64 118.6
C64 C65 H65 120.0
C66 C65 C64 120.1(5)
C66 C65 H65 120.0
C65 C66 C67 119.0(4)
C65 C66 O12 123.0(5)
O12 C66 C67 117.9(5)
C66 C67 H67 119.6
C66 C67 C68 120.8(4)
C68 C67 H67 119.6
C63 C68 C67 119.6(4)
C63 C68 H68 120.2
C67 C68 H68 120.2
C1 O1 C5 116.3(2)
C5 O2 C13 118.1(2)
C10 O3 H3 109.5
C23 O4 H4 109.5
C32 O6 H6 109.5
C35 O7 C39 115.9(2)
C39 O8 C47 117.9(2)
C44 O9 H9 109.5
C57 O10 H10A 109.5

loop_
_geom_bond_atom_site_label_1
_geom_bond_atom_site_label_2
_geom_bond_distance
C1 C2 1.358(4)
C1 C18 1.460(4)
C1 O1 1.371(4)
C2 C3 1.531(4)
C2 C26 1.481(4)
C3 C4 1.522(4)
C3 C14 1.536(5)
C3 C15 1.554(4)
C4 H4A 0.9900
C4 H4B 0.9900
C4 C5 1.515(4)
C5 C6 1.518(4)
C5 O1 1.452(3)
C5 O2 1.408(4)
C6 H6A 0.9900
C6 H6B 0.9900
C6 C7 1.524(4)
C7 H7 1.0000
C7 C8 1.530(4)
C7 C16 1.532(5)
C8 H8 1.0000
C8 C9 1.534(4)
C8 C13 1.527(4)
C9 H9A 0.9900
C9 H9B 0.9900
C9 C10 1.502(6)
C10 H10 1.0000
C10 C11 1.507(6)
C10 O3 1.435(4)
C11 C12 1.334(5)
C11 C17 1.512(6)
C12 H12 0.9500
C12 C13 1.506(5)
C13 H13 1.0000
C13 O2 1.442(3)
C14 H14A 0.9800
C14 H14B 0.9800
C14 H14C 0.9800
C15 H15A 0.9800
C15 H15B 0.9800
C15 H15C 0.9800
C16 H16A 0.9800
C16 H16B 0.9800
C16 H16C 0.9800
C17 H17A 0.9800
C17 H17B 0.9800
C17 H17C 0.9800
C18 H18 0.9500
C18 C19 1.325(5)
C19 H19 0.9500
C19 C20 1.446(5)
C20 C21 1.384(5)
C20 C25 1.404(5)
C21 H21 0.9500
C21 C22 1.397(5)
C22 H22 0.9500
C22 C23 1.369(6)
C23 C24 1.386(6)
C23 O4 1.361(4)
C24 H24 0.9500
C24 C25 1.383(5)
C25 H25 0.9500
C26 C27 1.525(4)
C26 O5 1.230(4)
C27 H27A 0.9900
C27 H27B 0.9900
C27 C28 1.524(5)
C28 H28A 0.9900
C28 H28B 0.9900
C28 C29 1.508(5)
C29 C30 1.388(5)
C29 C34 1.383(5)
C30 H30 0.9500
C30 C31 1.391(5)
C31 H31 0.9500
C31 C32 1.392(6)
C32 C33 1.383(6)
C32 O6 1.382(4)
C33 H33 0.9500
C33 C34 1.384(6)
C34 H34 0.9500
C35 C36 1.359(4)
C35 C52 1.461(4)
C35 O7 1.368(4)
C36 C37 1.533(4)
C36 C60 1.473(5)
C37 C38 1.541(5)
C37 C48 1.546(5)
C37 C49 1.542(5)
C38 H38A 0.9900
C38 H38B 0.9900
C38 C39 1.517(4)
C39 C40 1.518(5)
C39 O7 1.451(4)
C39 O8 1.408(4)
C40 H40A 0.9900
C40 H40B 0.9900
C40 C41 1.520(5)
C41 H41 1.0000
C41 C42 1.550(4)
C41 C50 1.528(5)
C42 H42 1.0000
C42 C43 1.533(4)
C42 C47 1.528(4)
C43 H43A 0.9900
C43 H43B 0.9900
C43 C44 1.517(5)
C44 H44 1.0000
C44 C45 1.503(5)
C44 O9 1.434(4)
C45 C46 1.339(4)
C45 C51 1.505(5)
C46 H46 0.9500
C46 C47 1.503(4)
C47 H47 1.0000
C47 O8 1.437(3)
C48 H48A 0.9800
C48 H48B 0.9800
C48 H48C 0.9800
C49 H49A 0.9800
C49 H49B 0.9800
C49 H49C 0.9800
C50 H50A 0.9800
C50 H50B 0.9800
C50 H50C 0.9800
C51 H51A 0.9800
C51 H51B 0.9800
C51 H51C 0.9800
C52 H52 0.9500
C52 C53 1.349(4)
C53 H53 0.9500
C53 C54 1.458(4)
C54 C55 1.405(5)
C54 C59 1.398(4)
C55 H55 0.9500
C55 C56 1.381(4)
C56 H56 0.9500
C56 C57 1.402(5)
C57 C58 1.392(5)
C57 O10 1.355(4)
C58 H58 0.9500
C58 C59 1.394(4)
C59 H59 0.9500
C60 C61 1.522(5)
C60 O11 1.220(4)
C61 H61A 0.9900
C61 H61B 0.9900
C61 C62 1.541(5)
C62 H62A 0.9900
C62 H62B 0.9900
C62 C63 1.517(5)
C63 C64 1.377(6)
C63 C68 1.397(5)
C64 H64 0.9500
C64 C65 1.381(6)
C65 H65 0.9500
C65 C66 1.358(7)
C66 C67 1.396(8)
C66 O12 1.364(5)
C67 H67 0.9500
C67 C68 1.400(7)
C68 H68 0.9500
O3 H3 0.8400
O4 H4 0.8400
O6 H6 0.8400
O9 H9 0.8400
O10 H10A 0.8400

loop_
_platon_squeeze_void_nr
_platon_squeeze_void_average_x
_platon_squeeze_void_average_y
_platon_squeeze_void_average_z
_platon_squeeze_void_volume
_platon_squeeze_void_count_electrons
1 0.364 0.882 0.121 63.2 15.3
2 0.228 0.367 0.266 11.4 9.6
3 0.636 0.382 0.879 63.2 15.3
4 0.772 0.867 0.733 11.4 9.7
